data_7237745
loop_
_publ_author_name
'Zhang, Hao'
'Nie, Yong'
'Miao, Jinling'
'Zhang, Dengqing'
'Li, Yexin'
'Liu, Guangning'
'Sun, Guoxin'
'Jiang, Xuchuan'

_publ_section_title
;
 Fluorination of the tetraphenylethene core: synthesis,
 aggregation-induced emission, reversible mechanofluorochromism and
 thermofluorochromism of fluorinated tetraphenylethene derivatives
;
_journal_issue 11
_journal_name_full 'Journal of Materials Chemistry C'
_journal_page_first 3306
_journal_paper_doi 10.1039/C9TC00511K
_journal_volume 7
_journal_year 2019
_chemical_formula_moiety 'C26 H19 F'
_chemical_formula_sum 'C26 H19 F'
_chemical_formula_weight 350.41
_space_group_crystal_system monoclinic
_space_group_IT_number 4
_space_group_name_Hall 'P 2yb'
_space_group_name_H-M_alt 'P 1 21 1'
_atom_sites_solution_hydrogens geom
_audit_creation_date 2018-11-28
_audit_creation_method
;
Olex2 1.2
(compiled 2018.05.29 svn.r3508 for OlexSys, GUI svn.r5506)
;
_audit_update_record
;
2018-12-05 deposited with the CCDC.	2019-02-13 downloaded from the CCDC.
;
_cell_angle_alpha 90
_cell_angle_beta 108.374(2)
_cell_angle_gamma 90
_cell_formula_units_Z 2
_cell_length_a 9.9314(7)
_cell_length_b 9.4452(6)
_cell_length_c 10.8609(8)
_cell_measurement_reflns_used 1853
_cell_measurement_temperature 298(2)
_cell_measurement_theta_max 23.773
_cell_measurement_theta_min 2.426
_cell_volume 966.86(12)
_computing_cell_refinement 'Bruker SMART'
_computing_data_collection 'Bruker SMART'
_computing_data_reduction 'Bruker SAINT'
_computing_molecular_graphics 'Olex2 (Dolomanov et al., 2009)'
_computing_publication_material 'Olex2 (Dolomanov et al., 2009)'
_computing_structure_refinement 'ShelXL (Sheldrick, 2015)'
_computing_structure_solution 'SHELXS-97 (Sheldrick, 1990)'
_diffrn_ambient_temperature 298.15
_diffrn_measured_fraction_theta_full 0.998
_diffrn_measured_fraction_theta_max 0.998
_diffrn_measurement_device_type 'CCD area detector'
_diffrn_measurement_method 'phi and omega scans'
_diffrn_radiation_type MoK\a
_diffrn_radiation_wavelength 0.71073
_diffrn_reflns_av_R_equivalents 0.0239
_diffrn_reflns_av_unetI/netI 0.0362
_diffrn_reflns_Laue_measured_fraction_full 0.998
_diffrn_reflns_Laue_measured_fraction_max 0.998
_diffrn_reflns_limit_h_max 11
_diffrn_reflns_limit_h_min -11
_diffrn_reflns_limit_k_max 11
_diffrn_reflns_limit_k_min -11
_diffrn_reflns_limit_l_max 12
_diffrn_reflns_limit_l_min -7
_diffrn_reflns_number 4833
_diffrn_reflns_point_group_measured_fraction_full 0.984
_diffrn_reflns_point_group_measured_fraction_max 0.984
_diffrn_reflns_theta_full 25.019
_diffrn_reflns_theta_max 25.019
_diffrn_reflns_theta_min 2.425
_exptl_absorpt_coefficient_mu 0.075
_exptl_absorpt_correction_T_max 0.9728
_exptl_absorpt_correction_T_min 0.9685
_exptl_absorpt_correction_type multi-scan
_exptl_absorpt_process_details sadabs
_exptl_crystal_colour colourless
_exptl_crystal_colour_primary colourless
_exptl_crystal_density_diffrn 1.204
_exptl_crystal_density_meas ?
_exptl_crystal_density_method 'not measured'
_exptl_crystal_description block
_exptl_crystal_F_000 368
_exptl_crystal_size_max 0.43
_exptl_crystal_size_mid 0.38
_exptl_crystal_size_min 0.37
_refine_diff_density_max 0.435
_refine_diff_density_min -0.210
_refine_diff_density_rms 0.043
_refine_ls_abs_structure_details
;
 Flack x determined using 955 quotients [(I+)-(I-)]/[(I+)+(I-)]
 (Parsons, Flack and Wagner, Acta Cryst. B69 (2013) 249-259).
;
_refine_ls_abs_structure_Flack -2.1(10)
_refine_ls_extinction_method none
_refine_ls_goodness_of_fit_ref 1.040
_refine_ls_hydrogen_treatment constr
_refine_ls_matrix_type full
_refine_ls_number_parameters 248
_refine_ls_number_reflns 3352
_refine_ls_number_restraints 1
_refine_ls_restrained_S_all 1.040
_refine_ls_R_factor_all 0.0806
_refine_ls_R_factor_gt 0.0551
_refine_ls_shift/su_max 0.000
_refine_ls_shift/su_mean 0.000
_refine_ls_structure_factor_coef Fsqd
_refine_ls_weighting_details 'w=1/[\s^2^(Fo^2^)+(0.1134P)^2^+0.0628P] where P=(Fo^2^+2Fc^2^)/3'
_refine_ls_weighting_scheme calc
_refine_ls_wR_factor_gt 0.1549
_refine_ls_wR_factor_ref 0.1783
_reflns_Friedel_coverage 0.849
_reflns_Friedel_fraction_full 0.967
_reflns_Friedel_fraction_max 0.967
_reflns_number_gt 2480
_reflns_number_total 3352
_reflns_threshold_expression 'I > 2\s(I)'
_cod_data_source_file c9tc00511k2.cif
_cod_data_source_block 170823c
_cod_depositor_comments
;
The following automatic conversions were performed:

data item '_exptl_crystal_density_meas' value 'not measured' was
changed to '?' -- the value is perceived as not measured.

Automatic conversion script
Id: cif_fix_values 6909 2019-04-08 15:41:33Z antanas 
;
_cod_database_code 7237745
_shelx_shelxl_version_number 2014/7
_shelx_space_group_comment
;
The symmetry employed for this shelxl refinement is uniquely defined
by the following loop, which should always be used as a source of
symmetry information in preference to the above space-group names.
They are only intended as comments.
;
_shelx_estimated_absorpt_t_max 0.973
_shelx_estimated_absorpt_t_min 0.968
_olex2_refinement_description
;
1. Fixed Uiso
 At 1.2 times of:
  All C(H) groups
2. Uiso/Uaniso restraints and constraints
Uanis(F1) = Uanis(F1')
3. Others
 Sof(F1')=Sof(H6)=1-FVAR(1)
 Sof(F1)=Sof(H18)=FVAR(1)
4.a Aromatic/amide H refined with riding coordinates:
 C4(H4), C5(H5), C6(H6), C7(H7), C8(H8), C10(H10), C11(H11), C12(H12),
 C13(H13), C14(H14), C16(H16), C17(H17), C18(H18), C19(H19), C20(H20), C22(H22),
  C23(H23), C24(H24), C25(H25), C26(H26)
;
_olex2_submission_special_instructions 'No special instructions were received'

loop_
_space_group_symop_operation_xyz
'x, y, z'
'-x, y+1/2, -z'

loop_
_atom_site_label
_atom_site_type_symbol
_atom_site_fract_x
_atom_site_fract_y
_atom_site_fract_z
_atom_site_U_iso_or_equiv
_atom_site_adp_type
_atom_site_occupancy
_atom_site_site_symmetry_order
_atom_site_calc_flag
_atom_site_refinement_flags_posn
_atom_site_refinement_flags_occupancy
_atom_site_disorder_assembly
_atom_site_disorder_group
F1 F -1.0962(6) -0.0026(8) -0.4836(7) 0.131(2) Uani 0.765(8) 1 d . P A 1
F1' F -0.239(2) -0.329(3) -0.979(2) 0.131(2) Uani 0.235(8) 1 d . P A 2
C1 C -0.7472(4) -0.2018(4) -0.7583(4) 0.0463(10) Uani 1 1 d . . . .
C2 C -0.6092(4) -0.2350(5) -0.6983(4) 0.0473(10) Uani 1 1 d . . . .
C3 C -0.8410(4) -0.1462(5) -0.6856(4) 0.0483(10) Uani 1 1 d . . . .
C4 C -0.9771(5) -0.1992(5) -0.7086(5) 0.0562(12) Uani 1 1 d . . . .
H4 H -1.0098 -0.2704 -0.7700 0.067 Uiso 1 1 calc R . . .
C5 C -1.0644(5) -0.1487(6) -0.6426(5) 0.0617(13) Uani 1 1 d . . . .
H5 H -1.1552 -0.1855 -0.6583 0.074 Uiso 1 1 calc R . . .
C6 C -1.0158(6) -0.0443(7) -0.5541(5) 0.0690(14) Uani 1 1 d . . . .
H6 H -1.0733 -0.0117 -0.5071 0.083 Uiso 0.235(8) 1 calc R P A 2
C7 C -0.8845(6) 0.0145(6) -0.5322(6) 0.0717(15) Uani 1 1 d . . . .
H7 H -0.8545 0.0880 -0.4729 0.086 Uiso 1 1 calc R . . .
C8 C -0.7976(5) -0.0355(5) -0.5979(5) 0.0569(11) Uani 1 1 d . . . .
H8 H -0.7086 0.0050 -0.5838 0.068 Uiso 1 1 calc R . . .
C9 C -0.8146(4) -0.2168(5) -0.9009(4) 0.0519(11) Uani 1 1 d . . . .
C10 C -0.7984(5) -0.3386(6) -0.9679(5) 0.0656(13) Uani 1 1 d . . . .
H10 H -0.7461 -0.4145 -0.9226 0.079 Uiso 1 1 calc R . . .
C11 C -0.8594(6) -0.3472(8) -1.1009(6) 0.0803(17) Uani 1 1 d . . . .
H11 H -0.8474 -0.4287 -1.1444 0.096 Uiso 1 1 calc R . . .
C12 C -0.9375(6) -0.2370(9) -1.1692(6) 0.0851(18) Uani 1 1 d . . . .
H12 H -0.9770 -0.2431 -1.2588 0.102 Uiso 1 1 calc R . . .
C13 C -0.9573(6) -0.1186(7) -1.1057(5) 0.0760(15) Uani 1 1 d . . . .
H13 H -1.0116 -0.0443 -1.1520 0.091 Uiso 1 1 calc R . . .
C14 C -0.8972(5) -0.1083(6) -0.9726(5) 0.0610(13) Uani 1 1 d . . . .
H14 H -0.9123 -0.0271 -0.9304 0.073 Uiso 1 1 calc R . . .
C15 C -0.5113(5) -0.2670(5) -0.7754(4) 0.0487(11) Uani 1 1 d . . . .
C16 C -0.4923(5) -0.1707(5) -0.8634(4) 0.0563(12) Uani 1 1 d . . . .
H16 H -0.5404 -0.0848 -0.8753 0.068 Uiso 1 1 calc R . . .
C17 C -0.4015(6) -0.2007(7) -0.9350(5) 0.0710(15) Uani 1 1 d . . . .
H17 H -0.3900 -0.1357 -0.9952 0.085 Uiso 1 1 calc R . . .
C18 C -0.3290(6) -0.3269(8) -0.9160(5) 0.0757(16) Uani 1 1 d . . . .
H18 H -0.2677 -0.3473 -0.9631 0.091 Uiso 0.765(8) 1 calc R P A 1
C19 C -0.3469(6) -0.4226(7) -0.8279(5) 0.0707(15) Uani 1 1 d . . . .
H19 H -0.2989 -0.5086 -0.8164 0.085 Uiso 1 1 calc R . . .
C20 C -0.4350(5) -0.3926(6) -0.7566(5) 0.0591(12) Uani 1 1 d . . . .
H20 H -0.4439 -0.4571 -0.6949 0.071 Uiso 1 1 calc R . . .
C21 C -0.5418(5) -0.2397(5) -0.5556(4) 0.0537(11) Uani 1 1 d . . . .
C22 C -0.4083(5) -0.1797(6) -0.4994(5) 0.0647(14) Uani 1 1 d . . . .
H22 H -0.3636 -0.1368 -0.5531 0.078 Uiso 1 1 calc R . . .
C23 C -0.3412(7) -0.1813(8) -0.3701(6) 0.094(2) Uani 1 1 d . . . .
H23 H -0.2531 -0.1383 -0.3359 0.113 Uiso 1 1 calc R . . .
C24 C -0.4046(11) -0.2473(12) -0.2895(7) 0.115(3) Uani 1 1 d . . . .
H24 H -0.3585 -0.2504 -0.2005 0.138 Uiso 1 1 calc R . . .
C25 C -0.5360(11) -0.3084(9) -0.3407(7) 0.106(3) Uani 1 1 d . . . .
H25 H -0.5794 -0.3519 -0.2863 0.128 Uiso 1 1 calc R . . .
C26 C -0.6041(7) -0.3055(6) -0.4738(5) 0.0766(17) Uani 1 1 d . . . .
H26 H -0.6925 -0.3482 -0.5081 0.092 Uiso 1 1 calc R . . .

loop_
_atom_site_aniso_label
_atom_site_aniso_U_11
_atom_site_aniso_U_22
_atom_site_aniso_U_33
_atom_site_aniso_U_23
_atom_site_aniso_U_13
_atom_site_aniso_U_12
F1 0.108(4) 0.154(5) 0.155(5) -0.022(4) 0.077(4) 0.018(4)
F1' 0.108(4) 0.154(5) 0.155(5) -0.022(4) 0.077(4) 0.018(4)
C1 0.044(2) 0.044(2) 0.052(2) -0.003(2) 0.0177(19) -0.0048(19)
C2 0.048(2) 0.048(2) 0.049(2) 0.001(2) 0.0206(19) 0.0014(19)
C3 0.044(2) 0.050(2) 0.051(2) -0.001(2) 0.0152(18) 0.0022(18)
C4 0.052(2) 0.053(3) 0.065(3) -0.003(2) 0.021(2) -0.001(2)
C5 0.050(2) 0.070(3) 0.072(3) 0.010(3) 0.028(2) 0.004(2)
C6 0.062(3) 0.084(4) 0.070(3) 0.002(3) 0.032(3) 0.018(3)
C7 0.068(3) 0.069(3) 0.078(4) -0.019(3) 0.022(3) 0.009(3)
C8 0.053(2) 0.055(3) 0.063(3) -0.012(2) 0.019(2) -0.001(2)
C9 0.040(2) 0.058(3) 0.057(3) -0.007(2) 0.0137(19) -0.004(2)
C10 0.058(3) 0.062(3) 0.070(3) -0.016(3) 0.012(2) -0.005(2)
C11 0.075(3) 0.085(4) 0.079(4) -0.032(3) 0.020(3) -0.018(3)
C12 0.071(3) 0.117(6) 0.058(3) -0.011(4) 0.008(3) -0.013(4)
C13 0.069(3) 0.083(4) 0.067(3) 0.006(3) 0.007(3) -0.001(3)
C14 0.051(3) 0.066(3) 0.063(3) 0.001(2) 0.013(2) 0.001(2)
C15 0.043(2) 0.060(3) 0.041(2) -0.003(2) 0.0117(18) 0.000(2)
C16 0.056(3) 0.065(3) 0.047(2) -0.003(2) 0.015(2) -0.003(2)
C17 0.069(3) 0.097(4) 0.054(3) 0.002(3) 0.029(2) -0.004(3)
C18 0.060(3) 0.112(5) 0.060(3) -0.013(3) 0.026(3) 0.012(3)
C19 0.061(3) 0.079(4) 0.071(3) -0.014(3) 0.019(3) 0.017(3)
C20 0.056(3) 0.062(3) 0.059(3) 0.000(2) 0.018(2) 0.010(2)
C21 0.057(3) 0.056(3) 0.051(3) 0.006(2) 0.019(2) 0.014(2)
C22 0.061(3) 0.078(4) 0.051(3) -0.009(2) 0.011(2) 0.014(3)
C23 0.087(4) 0.110(5) 0.066(4) -0.016(4) -0.004(3) 0.033(4)
C24 0.136(7) 0.142(7) 0.058(4) 0.012(5) 0.017(5) 0.062(6)
C25 0.159(8) 0.110(6) 0.073(4) 0.037(4) 0.070(5) 0.057(6)
C26 0.096(4) 0.075(4) 0.070(4) 0.019(3) 0.043(3) 0.019(3)

loop_
_atom_type_symbol
_atom_type_description
_atom_type_scat_dispersion_real
_atom_type_scat_dispersion_imag
_atom_type_scat_source
C C 0.0033 0.0016 'International Tables Vol C Tables 4.2.6.8 and 6.1.1.4'
H H 0.0000 0.0000 'International Tables Vol C Tables 4.2.6.8 and 6.1.1.4'
F F 0.0171 0.0103 'International Tables Vol C Tables 4.2.6.8 and 6.1.1.4'

loop_
_geom_angle_atom_site_label_1
_geom_angle_atom_site_label_2
_geom_angle_atom_site_label_3
_geom_angle
C2 C1 C3 122.1(4)
C2 C1 C9 122.2(4)
C9 C1 C3 115.7(3)
C1 C2 C15 120.9(4)
C1 C2 C21 124.4(4)
C21 C2 C15 114.8(3)
C4 C3 C1 120.8(4)
C4 C3 C8 118.0(4)
C8 C3 C1 121.1(4)
C3 C4 H4 119.3
C5 C4 C3 121.3(5)
C5 C4 H4 119.3
C4 C5 H5 120.6
C6 C5 C4 118.7(5)
C6 C5 H5 120.6
F1 C6 C5 118.7(6)
F1 C6 C7 119.5(6)
C5 C6 H6 119.2
C5 C6 C7 121.7(5)
C7 C6 H6 119.2
C6 C7 H7 120.2
C8 C7 C6 119.6(5)
C8 C7 H7 120.2
C3 C8 H8 119.7
C7 C8 C3 120.6(5)
C7 C8 H8 119.7
C10 C9 C1 122.2(4)
C14 C9 C1 120.4(4)
C14 C9 C10 117.4(4)
C9 C10 H10 119.7
C11 C10 C9 120.6(6)
C11 C10 H10 119.7
C10 C11 H11 119.7
C12 C11 C10 120.6(6)
C12 C11 H11 119.7
C11 C12 H12 120.0
C13 C12 C11 119.9(5)
C13 C12 H12 120.0
C12 C13 H13 119.9
C12 C13 C14 120.2(6)
C14 C13 H13 119.9
C9 C14 H14 119.4
C13 C14 C9 121.3(5)
C13 C14 H14 119.4
C16 C15 C2 120.7(4)
C16 C15 C20 118.6(4)
C20 C15 C2 120.7(4)
C15 C16 H16 119.7
C15 C16 C17 120.6(5)
C17 C16 H16 119.7
C16 C17 H17 120.2
C18 C17 C16 119.6(5)
C18 C17 H17 120.2
F1' C18 C17 110.7(13)
F1' C18 C19 128.9(13)
C17 C18 H18 120.0
C19 C18 C17 120.0(5)
C19 C18 H18 120.0
C18 C19 H19 119.8
C18 C19 C20 120.5(5)
C20 C19 H19 119.8
C15 C20 H20 119.7
C19 C20 C15 120.7(5)
C19 C20 H20 119.7
C22 C21 C2 120.0(4)
C26 C21 C2 122.7(5)
C26 C21 C22 117.3(5)
C21 C22 H22 118.6
C23 C22 C21 122.7(6)
C23 C22 H22 118.6
C22 C23 H23 120.3
C22 C23 C24 119.4(7)
C24 C23 H23 120.3
C23 C24 H24 120.1
C25 C24 C23 119.9(6)
C25 C24 H24 120.1
C24 C25 H25 119.9
C24 C25 C26 120.1(7)
C26 C25 H25 119.9
C21 C26 C25 120.5(7)
C21 C26 H26 119.7
C25 C26 H26 119.7

loop_
_geom_bond_atom_site_label_1
_geom_bond_atom_site_label_2
_geom_bond_distance
F1 C6 1.328(7)
F1' C18 1.283(17)
C1 C2 1.355(6)
C1 C3 1.493(6)
C1 C9 1.488(6)
C2 C15 1.501(6)
C2 C21 1.483(6)
C3 C4 1.388(6)
C3 C8 1.388(6)
C4 H4 0.9300
C4 C5 1.373(7)
C5 H5 0.9300
C5 C6 1.356(8)
C6 H6 0.9300
C6 C7 1.368(8)
C7 H7 0.9300
C7 C8 1.366(7)
C8 H8 0.9300
C9 C10 1.397(7)
C9 C14 1.388(7)
C10 H10 0.9300
C10 C11 1.382(8)
C11 H11 0.9300
C11 C12 1.368(10)
C12 H12 0.9300
C12 C13 1.360(10)
C13 H13 0.9300
C13 C14 1.382(7)
C14 H14 0.9300
C15 C16 1.376(6)
C15 C20 1.388(7)
C16 H16 0.9300
C16 C17 1.392(7)
C17 H17 0.9300
C17 C18 1.374(9)
C18 H18 0.9300
C18 C19 1.368(9)
C19 H19 0.9300
C19 C20 1.368(7)
C20 H20 0.9300
C21 C22 1.393(7)
C21 C26 1.380(7)
C22 H22 0.9300
C22 C23 1.351(7)
C23 H23 0.9300
C23 C24 1.378(12)
C24 H24 0.9300
C24 C25 1.374(14)
C25 H25 0.9300
C25 C26 1.390(10)
C26 H26 0.9300

loop_
_geom_torsion_atom_site_label_1
_geom_torsion_atom_site_label_2
_geom_torsion_atom_site_label_3
_geom_torsion_atom_site_label_4
_geom_torsion
F1 C6 C7 C8 175.2(5)
F1' C18 C19 C20 170.8(14)
C1 C2 C15 C16 56.3(6)
C1 C2 C15 C20 -125.5(5)
C1 C2 C21 C22 -135.8(5)
C1 C2 C21 C26 46.1(7)
C1 C3 C4 C5 -179.9(4)
C1 C3 C8 C7 179.9(5)
C1 C9 C10 C11 -178.2(4)
C1 C9 C14 C13 178.1(4)
C2 C1 C3 C4 -134.5(5)
C2 C1 C3 C8 48.7(6)
C2 C1 C9 C10 46.9(6)
C2 C1 C9 C14 -133.2(5)
C2 C15 C16 C17 -179.9(4)
C2 C15 C20 C19 179.3(5)
C2 C21 C22 C23 -179.6(5)
C2 C21 C26 C25 179.3(5)
C3 C1 C2 C15 -169.6(4)
C3 C1 C2 C21 8.9(7)
C3 C1 C9 C10 -133.8(4)
C3 C1 C9 C14 46.2(5)
C3 C4 C5 C6 0.5(7)
C4 C3 C8 C7 3.0(7)
C4 C5 C6 F1 -175.2(6)
C4 C5 C6 C7 2.0(8)
C5 C6 C7 C8 -2.0(9)
C6 C7 C8 C3 -0.6(8)
C8 C3 C4 C5 -3.0(7)
C9 C1 C2 C15 9.7(7)
C9 C1 C2 C21 -171.8(4)
C9 C1 C3 C4 46.1(6)
C9 C1 C3 C8 -130.7(5)
C9 C10 C11 C12 -0.4(8)
C10 C9 C14 C13 -2.0(7)
C10 C11 C12 C13 -1.0(9)
C11 C12 C13 C14 1.0(9)
C12 C13 C14 C9 0.6(8)
C14 C9 C10 C11 1.8(7)
C15 C2 C21 C22 42.8(6)
C15 C2 C21 C26 -135.3(5)
C15 C16 C17 C18 -0.9(7)
C16 C15 C20 C19 -2.5(7)
C16 C17 C18 F1' -172.8(11)
C16 C17 C18 C19 0.4(8)
C17 C18 C19 C20 -1.1(8)
C18 C19 C20 C15 2.2(8)
C20 C15 C16 C17 1.9(7)
C21 C2 C15 C16 -122.3(5)
C21 C2 C15 C20 55.9(6)
C21 C22 C23 C24 1.5(9)
C22 C21 C26 C25 1.2(8)
C22 C23 C24 C25 -1.1(11)
C23 C24 C25 C26 0.9(12)
C24 C25 C26 C21 -0.9(10)
C26 C21 C22 C23 -1.5(8)
